data_4511930
loop_
_publ_author_name
'Banerjee, Kaustuv'
'Roy, Sandipan'
'Biradha, Kumar'

_publ_section_title
;
 Design, Synthesis, and Photoluminescence Properties of One-, Two-, and
 Three-Dimensional Coordination Polymers: Anion-Assisted Argentophillic
 Interactions as Building Blocks
;
_journal_issue 10
_journal_name_full 'Crystal Growth &amp; Design'
_journal_page_first 5164
_journal_paper_doi 10.1021/cg500898c
_journal_volume 14
_journal_year 2014
_chemical_formula_sum 'C44 H40 Ag2 N4 O11 S2'
_chemical_formula_weight 1080.66
_chemical_name_systematic
; 
 ? 
;
_space_group_IT_number 15
_symmetry_cell_setting monoclinic
_symmetry_space_group_name_Hall '-C 2yc'
_symmetry_space_group_name_H-M 'C 1 2/c 1'
_atom_sites_solution_hydrogens geom
_atom_sites_solution_primary direct
_atom_sites_solution_secondary difmap
_audit_creation_method SHELXL-97
_cell_angle_alpha 90.00
_cell_angle_beta 90.677(2)
_cell_angle_gamma 90.00
_cell_formula_units_Z 4
_cell_length_a 24.0884(16)
_cell_length_b 10.7929(8)
_cell_length_c 16.1990(11)
_cell_measurement_temperature 293(2)
_cell_volume 4211.2(5)
_computing_structure_refinement 'SHELXL-97 (Sheldrick, 1997)'
_computing_structure_solution 'SHELXS-97 (Sheldrick, 1990)'
_diffrn_ambient_temperature 293(2)
_diffrn_measured_fraction_theta_full 0.997
_diffrn_measured_fraction_theta_max 0.997
_diffrn_radiation_monochromator graphite
_diffrn_radiation_source 'fine-focus sealed tube'
_diffrn_radiation_type MoK\a
_diffrn_radiation_wavelength 0.71073
_diffrn_reflns_av_R_equivalents 0.0560
_diffrn_reflns_av_sigmaI/netI 0.0365
_diffrn_reflns_limit_h_max 29
_diffrn_reflns_limit_h_min -29
_diffrn_reflns_limit_k_max 12
_diffrn_reflns_limit_k_min -13
_diffrn_reflns_limit_l_max 18
_diffrn_reflns_limit_l_min -19
_diffrn_reflns_number 25495
_diffrn_reflns_theta_full 25.50
_diffrn_reflns_theta_max 25.50
_diffrn_reflns_theta_min 1.69
_exptl_absorpt_coefficient_mu 1.097
_exptl_crystal_colour 'Pale Yellow'
_exptl_crystal_density_diffrn 1.704
_exptl_crystal_density_method 'not measured'
_exptl_crystal_description Blocks
_exptl_crystal_F_000 2184
_exptl_crystal_size_max 0.20
_exptl_crystal_size_mid 0.18
_exptl_crystal_size_min 0.16
_refine_diff_density_max 0.503
_refine_diff_density_min -0.560
_refine_diff_density_rms 0.078
_refine_ls_extinction_method none
_refine_ls_goodness_of_fit_ref 0.880
_refine_ls_hydrogen_treatment constr
_refine_ls_matrix_type full
_refine_ls_number_parameters 285
_refine_ls_number_reflns 3906
_refine_ls_number_restraints 0
_refine_ls_restrained_S_all 0.880
_refine_ls_R_factor_all 0.0626
_refine_ls_R_factor_gt 0.0387
_refine_ls_shift/su_max 0.001
_refine_ls_shift/su_mean 0.000
_refine_ls_structure_factor_coef Fsqd
_refine_ls_weighting_details 'calc w=1/[\s^2^(Fo^2^)+(0.1000P)^2^+0.0000P] where P=(Fo^2^+2Fc^2^)/3'
_refine_ls_weighting_scheme calc
_refine_ls_wR_factor_gt 0.1139
_refine_ls_wR_factor_ref 0.1294
_reflns_number_gt 2842
_reflns_number_total 3906
_reflns_threshold_expression >2sigma(I)
_cod_data_source_file cg500898c_si_002.cif
_cod_data_source_block 1
_cod_depositor_comments
;
The following automatic conversions were performed:

'_symmetry_cell_setting' value 'Monoclinic' changed to 'monoclinic'
according to
/home/saulius/struct/COD-crude-data--automatic-downloads/rss-feeds/ACS/lib/dictionaries/cif_core.dic
dictionary named 'cif_core.dic' version 2.4.2 from 2011-04-26.

Automatic conversion script
Id: cif_fix_values 2281 2013-09-26 08:29:07Z andrius 

 Adding full bibliography for 4511930--4511934.cif.
;
_cod_original_sg_symbol_H-M C2/c
_cod_database_code 4511930

loop_
_symmetry_equiv_pos_as_xyz
'x, y, z'
'-x, y, -z+1/2'
'x+1/2, y+1/2, z'
'-x+1/2, y+1/2, -z+1/2'
'-x, -y, -z'
'x, -y, z-1/2'
'-x+1/2, -y+1/2, -z'
'x+1/2, -y+1/2, z-1/2'

loop_
_atom_site_label
_atom_site_type_symbol
_atom_site_fract_x
_atom_site_fract_y
_atom_site_fract_z
_atom_site_U_iso_or_equiv
_atom_site_adp_type
_atom_site_occupancy
_atom_site_symmetry_multiplicity
_atom_site_calc_flag
_atom_site_refinement_flags
Ag1 Ag 0.039481(13) 0.99083(3) 0.07634(2) 0.05134(17) Uani 1 1 d .
N11 N -0.02796(12) 0.9228(3) 0.14997(19) 0.0374(8) Uani 1 1 d .
O1 O -0.19910(14) 1.2994(3) 0.3178(2) 0.0595(9) Uani 1 1 d .
C1 C -0.21399(17) 1.1941(4) 0.3342(2) 0.0403(9) Uani 1 1 d .
C2 C -0.18498(16) 1.0772(3) 0.3109(2) 0.0345(8) Uani 1 1 d .
C3 C -0.21699(18) 0.9693(4) 0.3437(3) 0.0449(10) Uani 1 1 d .
H3A H -0.1948 0.9242 0.3840 0.054 Uiso 1 1 calc .
H3B H -0.2271 0.9132 0.2992 0.054 Uiso 1 1 calc .
C4 C -0.2689(2) 1.0217(4) 0.3838(3) 0.0559(13) Uani 1 1 d .
H4A H -0.3019 0.9942 0.3541 0.067 Uiso 1 1 calc .
H4B H -0.2713 0.9940 0.4406 0.067 Uiso 1 1 calc .
C5 C -0.26448(15) 1.1605(3) 0.3805(2) 0.0377(9) Uani 1 1 d .
C11 C -0.10543(16) 0.9772(3) 0.2369(2) 0.0354(9) Uani 1 1 d .
C12 C -0.06149(17) 1.0065(3) 0.1845(3) 0.0370(9) Uani 1 1 d .
H12 H -0.0552 1.0897 0.1729 0.044 Uiso 1 1 calc R
C13 C -0.03686(16) 0.8021(4) 0.1676(2) 0.0408(9) Uani 1 1 d .
H13 H -0.0140 0.7426 0.1441 0.049 Uiso 1 1 calc R
C14 C -0.07814(17) 0.7647(4) 0.2186(3) 0.0449(10) Uani 1 1 d .
H14 H -0.0832 0.6808 0.2292 0.054 Uiso 1 1 calc R
C15 C -0.11261(16) 0.8513(4) 0.2548(3) 0.0424(10) Uani 1 1 d .
H15 H -0.1403 0.8261 0.2906 0.051 Uiso 1 1 calc R
C16 C -0.13879(16) 1.0799(4) 0.2674(2) 0.0375(9) Uani 1 1 d .
H16 H -0.1258 1.1585 0.2544 0.045 Uiso 1 1 calc R
N21 N -0.41927(13) 1.3372(3) 0.5374(2) 0.0433(8) Uani 1 1 d .
C21 C -0.34796(16) 1.2319(3) 0.4608(2) 0.0378(9) Uani 1 1 d .
C22 C -0.37198(16) 1.3376(4) 0.4930(2) 0.0396(9) Uani 1 1 d .
H22 H -0.3547 1.4132 0.4836 0.047 Uiso 1 1 calc R
C23 C -0.44361(18) 1.2283(4) 0.5508(3) 0.0531(12) Uani 1 1 d .
H23 H -0.4763 1.2262 0.5807 0.064 Uiso 1 1 calc R
C24 C -0.42185(19) 1.1180(4) 0.5218(3) 0.0618(14) Uani 1 1 d .
H24 H -0.4393 1.0432 0.5334 0.074 Uiso 1 1 calc R
C25 C -0.37494(18) 1.1201(4) 0.4764(3) 0.0549(12) Uani 1 1 d .
H25 H -0.3607 1.0465 0.4555 0.066 Uiso 1 1 calc R
C26 C -0.29721(16) 1.2464(4) 0.4133(2) 0.0417(10) Uani 1 1 d .
H26 H -0.2861 1.3278 0.4047 0.050 Uiso 1 1 calc R
S1A S 0.10658(4) 0.74535(9) -0.00569(7) 0.0409(3) Uani 1 1 d .
O1A O 0.10030(13) 0.6956(3) -0.0879(2) 0.0669(9) Uani 1 1 d .
O2A O 0.07105(12) 0.6897(3) 0.0546(2) 0.0557(8) Uani 1 1 d .
O3A O 0.10334(13) 0.8806(3) -0.0054(2) 0.0586(9) Uani 1 1 d .
C1A C 0.17628(15) 0.7115(3) 0.0258(2) 0.0323(8) Uani 1 1 d .
C2A C 0.18370(16) 0.6339(3) 0.0928(2) 0.0403(9) Uani 1 1 d .
H2A H 0.1530 0.6004 0.1189 0.048 Uiso 1 1 calc R
C3A C 0.23696(18) 0.6055(4) 0.1213(3) 0.0469(10) Uani 1 1 d .
H3A1 H 0.2416 0.5521 0.1659 0.056 Uiso 1 1 calc R
C4A C 0.22299(15) 0.7642(3) -0.0149(2) 0.0316(8) Uani 1 1 d .
C5A C 0.21735(17) 0.8445(4) -0.0841(2) 0.0405(9) Uani 1 1 d .
H5A H 0.1821 0.8633 -0.1046 0.049 Uiso 1 1 calc R
O1W O 0.1059(2) 0.5683(5) -0.2418(3) 0.1183(16) Uani 1 1 d .
O2W O -0.5000 1.2043(10) 0.7500 0.179(4) Uani 1 2 d S

loop_
_atom_site_aniso_label
_atom_site_aniso_U_11
_atom_site_aniso_U_22
_atom_site_aniso_U_33
_atom_site_aniso_U_23
_atom_site_aniso_U_13
_atom_site_aniso_U_12
Ag1 0.0385(2) 0.0574(3) 0.0587(3) 0.01075(16) 0.01934(17) -0.00096(14)
N11 0.0320(17) 0.0425(19) 0.0379(18) -0.0001(15) 0.0087(14) 0.0023(14)
O1 0.060(2) 0.0386(16) 0.080(2) 0.0022(15) 0.0346(17) 0.0001(14)
C1 0.041(2) 0.041(2) 0.039(2) 0.0049(18) 0.0103(18) 0.0018(17)
C2 0.038(2) 0.033(2) 0.033(2) 0.0009(16) 0.0044(17) 0.0060(16)
C3 0.044(2) 0.038(2) 0.053(3) 0.0077(19) 0.019(2) 0.0095(18)
C4 0.047(3) 0.037(2) 0.085(4) 0.007(2) 0.030(3) 0.0076(18)
C5 0.032(2) 0.036(2) 0.045(2) 0.0068(17) 0.0066(17) 0.0011(16)
C11 0.033(2) 0.037(2) 0.037(2) 0.0028(16) 0.0029(17) 0.0012(16)
C12 0.033(2) 0.036(2) 0.042(2) 0.0059(16) 0.0086(17) -0.0011(15)
C13 0.036(2) 0.041(2) 0.046(2) -0.0025(18) 0.0047(18) 0.0042(17)
C14 0.046(2) 0.035(2) 0.054(3) 0.0025(18) 0.011(2) 0.0018(17)
C15 0.035(2) 0.043(2) 0.050(2) 0.0039(19) 0.0137(18) -0.0020(17)
C16 0.038(2) 0.037(2) 0.037(2) 0.0022(17) 0.0094(17) -0.0012(16)
N21 0.0362(18) 0.047(2) 0.046(2) 0.0000(16) 0.0135(15) 0.0050(15)
C21 0.035(2) 0.037(2) 0.042(2) 0.0042(17) 0.0041(17) 0.0072(16)
C22 0.034(2) 0.042(2) 0.043(2) 0.0003(18) 0.0082(17) 0.0031(17)
C23 0.039(2) 0.061(3) 0.061(3) 0.006(2) 0.021(2) 0.005(2)
C24 0.052(3) 0.042(2) 0.092(4) 0.013(2) 0.031(3) 0.001(2)
C25 0.050(3) 0.037(2) 0.078(3) 0.002(2) 0.021(2) 0.0081(19)
C26 0.039(2) 0.035(2) 0.051(3) 0.0040(18) 0.0086(19) 0.0018(17)
S1A 0.0332(5) 0.0367(5) 0.0529(7) -0.0011(4) 0.0061(4) 0.0041(4)
O1A 0.055(2) 0.087(2) 0.058(2) -0.0155(19) -0.0087(16) 0.0069(18)
O2A 0.0385(16) 0.0500(18) 0.079(2) 0.0081(16) 0.0163(15) -0.0030(14)
O3A 0.0472(18) 0.0391(17) 0.090(2) 0.0082(16) 0.0203(17) 0.0125(13)
C1A 0.0334(19) 0.0271(18) 0.037(2) -0.0053(15) 0.0071(16) 0.0033(14)
C2A 0.036(2) 0.038(2) 0.047(2) -0.0013(18) 0.0127(18) -0.0025(17)
C3A 0.054(3) 0.047(2) 0.040(2) 0.0143(19) 0.007(2) 0.005(2)
C4A 0.0365(19) 0.0268(18) 0.032(2) -0.0017(15) 0.0028(16) 0.0016(15)
C5A 0.038(2) 0.041(2) 0.042(2) 0.0047(18) -0.0011(18) 0.0059(17)
O1W 0.132(4) 0.103(4) 0.121(4) 0.001(3) 0.013(3) -0.030(3)
O2W 0.177(10) 0.199(10) 0.162(8) 0.000 0.027(7) 0.000

loop_
_atom_type_symbol
_atom_type_description
_atom_type_scat_dispersion_real
_atom_type_scat_dispersion_imag
_atom_type_scat_source
C C 0.0033 0.0016 'International Tables Vol C Tables 4.2.6.8 and 6.1.1.4'
H H 0.0000 0.0000 'International Tables Vol C Tables 4.2.6.8 and 6.1.1.4'
N N 0.0061 0.0033 'International Tables Vol C Tables 4.2.6.8 and 6.1.1.4'
O O 0.0106 0.0060 'International Tables Vol C Tables 4.2.6.8 and 6.1.1.4'
S S 0.1246 0.1234 'International Tables Vol C Tables 4.2.6.8 and 6.1.1.4'
Ag Ag -0.8971 1.1015 'International Tables Vol C Tables 4.2.6.8 and 6.1.1.4'

loop_
_geom_angle_atom_site_label_1
_geom_angle_atom_site_label_2
_geom_angle_atom_site_label_3
_geom_angle
_geom_angle_site_symmetry_1
_geom_angle_site_symmetry_3
N11 Ag1 N21 142.32(12) . 8_575
N11 Ag1 O3A 129.68(12) . .
N21 Ag1 O3A 87.99(11) 8_575 .
N11 Ag1 Ag1 90.22(9) . 5_575
N21 Ag1 Ag1 89.57(9) 8_575 5_575
O3A Ag1 Ag1 88.99(9) . 5_575
C12 N11 C13 117.7(3) . .
C12 N11 Ag1 117.6(3) . .
C13 N11 Ag1 124.6(2) . .
O1 C1 C5 125.6(4) . .
O1 C1 C2 126.3(4) . .
C5 C1 C2 108.1(3) . .
C16 C2 C3 130.2(4) . .
C16 C2 C1 121.0(4) . .
C3 C2 C1 108.8(3) . .
C2 C3 C4 106.9(3) . .
C5 C4 C3 107.2(3) . .
C26 C5 C1 121.7(4) . .
C26 C5 C4 129.5(4) . .
C1 C5 C4 108.7(3) . .
C15 C11 C12 116.1(3) . .
C15 C11 C16 126.6(4) . .
C12 C11 C16 117.2(3) . .
N11 C12 C11 124.4(3) . .
C14 C13 N11 122.2(4) . .
C13 C14 C15 120.1(4) . .
C11 C15 C14 119.4(4) . .
C2 C16 C11 129.3(4) . .
C22 N21 C23 117.6(4) . .
C22 N21 Ag1 122.3(3) . 8_476
C23 N21 Ag1 119.8(3) . 8_476
C22 C21 C25 116.6(4) . .
C22 C21 C26 117.8(4) . .
C25 C21 C26 125.6(4) . .
N21 C22 C21 123.8(4) . .
N21 C23 C24 122.2(4) . .
C23 C24 C25 119.5(4) . .
C24 C25 C21 120.3(4) . .
C5 C26 C21 129.8(4) . .
O2A S1A O1A 114.5(2) . .
O2A S1A O3A 112.51(18) . .
O1A S1A O3A 111.7(2) . .
O2A S1A C1A 106.58(18) . .
O1A S1A C1A 106.01(18) . .
O3A S1A C1A 104.67(18) . .
S1A O3A Ag1 122.65(18) . .
C2A C1A C4A 120.6(3) . .
C2A C1A S1A 117.5(3) . .
C4A C1A S1A 121.9(3) . .
C1A C2A C3A 120.3(4) . .
C5A C3A C2A 120.6(4) 7_565 .
C4A C4A C1A 118.8(4) 7_565 .
C4A C4A C5A 118.6(4) 7_565 .
C1A C4A C5A 122.5(3) . .
C3A C5A C4A 121.1(4) 7_565 .

loop_
_geom_bond_atom_site_label_1
_geom_bond_atom_site_label_2
_geom_bond_distance
_geom_bond_site_symmetry_2
Ag1 N11 2.156(3) .
Ag1 N21 2.201(3) 8_575
Ag1 O3A 2.363(3) .
Ag1 Ag1 3.1086(7) 5_575
N11 C12 1.338(5) .
N11 C13 1.351(5) .
O1 C1 1.223(5) .
C1 C5 1.481(5) .
C1 C2 1.492(5) .
C2 C16 1.324(5) .
C2 C3 1.498(5) .
C3 C4 1.525(6) .
C4 C5 1.503(5) .
C5 C26 1.331(5) .
C11 C15 1.400(5) .
C11 C12 1.401(6) .
C11 C16 1.459(5) .
C13 C14 1.362(5) .
C14 C15 1.385(5) .
N21 C22 1.355(5) .
N21 C23 1.333(6) .
N21 Ag1 2.201(3) 8_476
C21 C22 1.384(5) .
C21 C25 1.396(6) .
C21 C26 1.461(5) .
C23 C24 1.385(6) .
C24 C25 1.356(6) .
S1A O2A 1.437(3) .
S1A O1A 1.443(3) .
S1A O3A 1.462(3) .
S1A C1A 1.787(4) .
C1A C2A 1.380(5) .
C1A C4A 1.429(5) .
C2A C3A 1.392(6) .
C3A C5A 1.371(6) 7_565
C4A C4A 1.416(7) 7_565
C4A C5A 1.423(5) .
C5A C3A 1.371(6) 7_565
